data_2225784
loop_
_publ_author_name
'Seebacher, Werner'
'Weis, Robert'
'Saf, Robert'
'Belaj, Ferdinand'

_publ_section_title
;
 1,3-Diphenyl-3,4-dihydrobenzo[<i>b</i>][1,6]naphthyridine
;
_journal_coeditor_code BT5246
_journal_issue 5
_journal_name_full 'Acta Crystallographica Section E'
_journal_page_first o1114
_journal_paper_doi 10.1107/S1600536810013619
_journal_volume 66
_journal_year 2010
_chemical_formula_iupac 'C24 H18 N2'
_chemical_formula_moiety 'C24 H18 N2'
_chemical_formula_sum 'C24 H18 N2'
_chemical_formula_weight 334.40
_chemical_name_systematic
;
1,3-Diphenyl-3,4-dihydrobenzo[<i>b</i>][1,6]naphthyridine
;
_space_group_IT_number 14
_symmetry_cell_setting monoclinic
_symmetry_space_group_name_Hall '-P 2ybc'
_symmetry_space_group_name_H-M 'P 1 21/c 1'
_atom_sites_solution_hydrogens geom
_atom_sites_solution_primary direct
_atom_sites_solution_secondary difmap
_cell_angle_alpha 90.00
_cell_angle_beta 107.909(2)
_cell_angle_gamma 90.00
_cell_formula_units_Z 4
_cell_length_a 10.2658(4)
_cell_length_b 10.8583(5)
_cell_length_c 16.1842(7)
_cell_measurement_reflns_used 9913
_cell_measurement_temperature 100(2)
_cell_measurement_theta_max 26.02
_cell_measurement_theta_min 2.65
_cell_volume 1716.63(13)
_computing_cell_refinement 'SAINT (Bruker, 2000)'
_computing_data_collection 'APEX2 (Bruker, 2004)'
_computing_data_reduction 'SAINT (Bruker, 2000)'
_computing_molecular_graphics 'modified ORTEP (Johnson, 1965)'
_computing_publication_material 'SHELXL97 (Sheldrick, 2008)'
_computing_structure_refinement 'SHELXL97 (Sheldrick, 2008)'
_computing_structure_solution 'SHELXS97 (Sheldrick, 2008)'
_diffrn_ambient_temperature 100(2)
_diffrn_measured_fraction_theta_full 0.998
_diffrn_measured_fraction_theta_max 0.998
_diffrn_measurement_device_type 'Bruker APEXII CCD'
_diffrn_measurement_method '\f and \w scans'
_diffrn_radiation_monochromator graphite
_diffrn_radiation_source 'sealed tube'
_diffrn_radiation_type MoK\a
_diffrn_radiation_wavelength 0.71073
_diffrn_reflns_av_R_equivalents 0.0289
_diffrn_reflns_av_sigmaI/netI 0.0182
_diffrn_reflns_limit_h_max 12
_diffrn_reflns_limit_h_min -12
_diffrn_reflns_limit_k_max 13
_diffrn_reflns_limit_k_min -13
_diffrn_reflns_limit_l_max 19
_diffrn_reflns_limit_l_min -19
_diffrn_reflns_number 20360
_diffrn_reflns_theta_full 26.00
_diffrn_reflns_theta_max 26.00
_diffrn_reflns_theta_min 2.30
_diffrn_standards_number 0
_exptl_absorpt_coefficient_mu 0.076
_exptl_absorpt_correction_T_max 0.9883
_exptl_absorpt_correction_T_min 0.8846
_exptl_absorpt_correction_type multi-scan
_exptl_absorpt_process_details '(SADABS; Bruker, 2000)'
_exptl_crystal_colour yellow
_exptl_crystal_density_diffrn 1.294
_exptl_crystal_density_method 'not measured'
_exptl_crystal_description block
_exptl_crystal_F_000 704
_exptl_crystal_size_max 0.32
_exptl_crystal_size_mid 0.28
_exptl_crystal_size_min 0.16
_refine_diff_density_max 0.399
_refine_diff_density_min -0.276
_refine_ls_extinction_method none
_refine_ls_goodness_of_fit_ref 1.022
_refine_ls_hydrogen_treatment refU
_refine_ls_matrix_type full
_refine_ls_number_parameters 241
_refine_ls_number_reflns 3365
_refine_ls_number_restraints 0
_refine_ls_restrained_S_all 1.022
_refine_ls_R_factor_all 0.0399
_refine_ls_R_factor_gt 0.0363
_refine_ls_shift/su_max 0.000
_refine_ls_shift/su_mean 0.000
_refine_ls_structure_factor_coef Fsqd
_refine_ls_weighting_details 'calc w=1/[\s^2^(Fo^2^)+(0.0446P)^2^+0.7644P] where P=(Fo^2^+2Fc^2^)/3'
_refine_ls_weighting_scheme calc
_refine_ls_wR_factor_gt 0.0904
_refine_ls_wR_factor_ref 0.0935
_reflns_number_gt 3060
_reflns_number_total 3365
_reflns_threshold_expression I>2sigma(I)
_cod_data_source_file bt5246.cif
_cod_data_source_block I
_cod_original_sg_symbol_H-M 'P 21/c'
_cod_database_code 2225784
_cod_database_fobs_code 2225784

loop_
_symmetry_equiv_pos_as_xyz
'x, y, z'
'-x, y+1/2, -z+1/2'
'-x, -y, -z'
'x, -y-1/2, z-1/2'

loop_
_atom_site_type_symbol
_atom_site_label
_atom_site_fract_x
_atom_site_fract_y
_atom_site_fract_z
_atom_site_U_iso_or_equiv
_atom_site_adp_type
_atom_site_calc_flag
_atom_site_refinement_flags
_atom_site_occupancy
_atom_site_disorder_assembly
_atom_site_disorder_group
C C1 0.60895(12) 0.61918(11) 0.71264(8) 0.0221(3) Uani d . 1 . .
N N2 0.67352(10) 0.72215(9) 0.71977(6) 0.0183(2) Uani d . 1 . .
C C3 0.61969(11) 0.81335(10) 0.64987(7) 0.0162(2) Uani d . 1 . .
H H3 0.5364 0.8516 0.6588 0.016(3) Uiso calc R 1 . .
C C4 0.57620(11) 0.75231(10) 0.55983(7) 0.0167(2) Uani d . 1 . .
H H41 0.5341 0.8145 0.5148 0.022(2) Uiso calc R 1 . .
H H42 0.6576 0.7180 0.5474 0.022(2) Uiso calc R 1 . .
C C41 0.47489(11) 0.65074(10) 0.55714(7) 0.0154(2) Uani d . 1 . .
N N5 0.37687(9) 0.62770(8) 0.48450(6) 0.0160(2) Uani d . 1 . .
C C51 0.28123(11) 0.53968(10) 0.48615(7) 0.0160(2) Uani d . 1 . .
C C6 0.17392(11) 0.51425(11) 0.40906(7) 0.0186(2) Uani d . 1 . .
H H6 0.1692 0.5578 0.3573 0.0233(17) Uiso calc R 1 . .
C C7 0.07669(12) 0.42730(11) 0.40843(8) 0.0216(3) Uani d . 1 . .
H H7 0.0054 0.4109 0.3561 0.0233(17) Uiso calc R 1 . .
C C8 0.08147(12) 0.36181(11) 0.48477(8) 0.0220(3) Uani d . 1 . .
H H8 0.0143 0.3010 0.4833 0.0233(17) Uiso calc R 1 . .
C C9 0.18252(12) 0.38568(11) 0.56076(8) 0.0195(2) Uani d . 1 . .
H H9 0.1839 0.3429 0.6122 0.0233(17) Uiso calc R 1 . .
C C91 0.28508(11) 0.47405(10) 0.56299(7) 0.0168(2) Uani d . 1 . .
C C10 0.39474(12) 0.49926(10) 0.63871(7) 0.0180(2) Uani d . 1 . .
H H10 0.4019 0.4564 0.6911 0.022(3) Uiso calc R 1 . .
C C101 0.49068(11) 0.58561(10) 0.63637(7) 0.0173(2) Uani d . 1 . .
C C11 0.66051(11) 0.52633(10) 0.78325(7) 0.0173(2) Uani d . 1 . .
C C12 0.67192(11) 0.40231(11) 0.76360(7) 0.0182(2) Uani d . 1 . .
H H12 0.6417 0.3754 0.7049 0.0262(16) Uiso calc R 1 . .
C C13 0.72750(11) 0.31812(11) 0.82995(8) 0.0217(3) Uani d . 1 . .
H H13 0.7371 0.2341 0.8164 0.0262(16) Uiso calc R 1 . .
C C14 0.76892(12) 0.35674(12) 0.91590(8) 0.0234(3) Uani d . 1 . .
H H14 0.8049 0.2988 0.9611 0.0262(16) Uiso calc R 1 . .
C C15 0.75784(12) 0.47979(12) 0.93583(8) 0.0236(3) Uani d . 1 . .
H H15 0.7867 0.5062 0.9946 0.0262(16) Uiso calc R 1 . .
C C16 0.70445(12) 0.56423(11) 0.86972(8) 0.0208(3) Uani d . 1 . .
H H16 0.6978 0.6486 0.8835 0.0262(16) Uiso calc R 1 . .
C C21 0.72353(11) 0.91467(10) 0.65640(7) 0.0154(2) Uani d . 1 . .
C C22 0.68122(12) 1.03683(11) 0.64243(7) 0.0184(2) Uani d . 1 . .
H H22 0.5871 1.0563 0.6307 0.0257(16) Uiso calc R 1 . .
C C23 0.77463(13) 1.13070(11) 0.64538(7) 0.0210(3) Uani d . 1 . .
H H23 0.7441 1.2136 0.6357 0.0257(16) Uiso calc R 1 . .
C C24 0.91240(12) 1.10332(11) 0.66241(7) 0.0218(3) Uani d . 1 . .
H H24 0.9766 1.1672 0.6646 0.0257(16) Uiso calc R 1 . .
C C25 0.95581(12) 0.98180(12) 0.67630(8) 0.0220(3) Uani d . 1 . .
H H25 1.0500 0.9626 0.6876 0.0257(16) Uiso calc R 1 . .
C C26 0.86247(12) 0.88817(11) 0.67380(7) 0.0190(2) Uani d . 1 . .
H H26 0.8934 0.8055 0.6840 0.0257(16) Uiso calc R 1 . .

loop_
_atom_site_aniso_label
_atom_site_aniso_U_11
_atom_site_aniso_U_22
_atom_site_aniso_U_33
_atom_site_aniso_U_12
_atom_site_aniso_U_13
_atom_site_aniso_U_23
C1 0.0239(6) 0.0193(6) 0.0199(6) -0.0017(5) 0.0022(5) 0.0022(5)
N2 0.0227(5) 0.0168(5) 0.0146(5) -0.0015(4) 0.0046(4) 0.0017(4)
C3 0.0175(5) 0.0155(5) 0.0157(5) 0.0009(4) 0.0051(4) 0.0005(4)
C4 0.0197(5) 0.0160(5) 0.0139(5) -0.0009(4) 0.0043(4) 0.0014(4)
C41 0.0166(5) 0.0135(5) 0.0165(5) 0.0029(4) 0.0059(4) -0.0005(4)
N5 0.0173(5) 0.0144(5) 0.0161(5) 0.0017(4) 0.0047(4) -0.0008(4)
C51 0.0170(5) 0.0133(5) 0.0182(5) 0.0029(4) 0.0061(4) -0.0016(4)
C6 0.0196(6) 0.0181(6) 0.0176(6) 0.0033(4) 0.0050(4) -0.0012(4)
C7 0.0176(6) 0.0225(6) 0.0226(6) 0.0008(5) 0.0031(5) -0.0061(5)
C8 0.0181(6) 0.0198(6) 0.0293(6) -0.0038(4) 0.0091(5) -0.0038(5)
C9 0.0205(6) 0.0173(6) 0.0227(6) 0.0005(4) 0.0098(5) -0.0007(4)
C91 0.0178(5) 0.0140(5) 0.0194(6) 0.0022(4) 0.0071(4) -0.0017(4)
C10 0.0218(6) 0.0159(5) 0.0169(5) 0.0014(4) 0.0067(5) 0.0015(4)
C101 0.0191(6) 0.0150(5) 0.0169(6) 0.0014(4) 0.0043(4) 0.0003(4)
C11 0.0151(5) 0.0186(6) 0.0177(5) -0.0011(4) 0.0042(4) 0.0029(4)
C12 0.0164(5) 0.0204(6) 0.0192(6) -0.0019(4) 0.0074(4) 0.0001(4)
C13 0.0171(5) 0.0176(6) 0.0328(7) 0.0015(4) 0.0112(5) 0.0048(5)
C14 0.0165(6) 0.0288(7) 0.0252(6) 0.0029(5) 0.0067(5) 0.0138(5)
C15 0.0206(6) 0.0339(7) 0.0158(6) -0.0013(5) 0.0046(5) 0.0035(5)
C16 0.0204(6) 0.0211(6) 0.0197(6) -0.0004(5) 0.0043(5) -0.0008(5)
C21 0.0191(5) 0.0164(5) 0.0104(5) -0.0003(4) 0.0040(4) -0.0005(4)
C22 0.0199(6) 0.0190(6) 0.0172(5) 0.0031(4) 0.0068(4) 0.0012(4)
C23 0.0318(6) 0.0141(5) 0.0180(6) 0.0006(5) 0.0091(5) -0.0006(4)
C24 0.0265(6) 0.0221(6) 0.0157(5) -0.0096(5) 0.0051(5) -0.0034(5)
C25 0.0169(6) 0.0287(6) 0.0183(6) -0.0010(5) 0.0024(4) -0.0013(5)
C26 0.0207(6) 0.0168(6) 0.0177(5) 0.0031(4) 0.0033(4) 0.0004(4)

loop_
_atom_type_symbol
_atom_type_description
_atom_type_scat_dispersion_real
_atom_type_scat_dispersion_imag
_atom_type_scat_source
C C 0.0033 0.0016 'International Tables Vol C Tables 4.2.6.8 and 6.1.1.4'
H H 0.0000 0.0000 'International Tables Vol C Tables 4.2.6.8 and 6.1.1.4'
N N 0.0061 0.0033 'International Tables Vol C Tables 4.2.6.8 and 6.1.1.4'

loop_
_geom_angle_atom_site_label_1
_geom_angle_atom_site_label_2
_geom_angle_atom_site_label_3
_geom_angle_site_symmetry_1
_geom_angle_site_symmetry_3
_geom_angle
_geom_angle_publ_flag
N2 C1 C101 . . 123.67(11) ?
N2 C1 C11 . . 117.79(10) ?
C101 C1 C11 . . 118.47(10) ?
C1 N2 C3 . . 116.92(9) ?
N2 C3 C21 . . 110.15(9) ?
N2 C3 C4 . . 111.61(9) ?
C21 C3 C4 . . 111.89(9) ?
N2 C3 H3 . . 107.7 ?
C21 C3 H3 . . 107.7 ?
C4 C3 H3 . . 107.7 ?
C41 C4 C3 . . 109.85(9) ?
C41 C4 H41 . . 109.7 ?
C3 C4 H41 . . 109.7 ?
C41 C4 H42 . . 109.7 ?
C3 C4 H42 . . 109.7 ?
H41 C4 H42 . . 108.2 ?
N5 C41 C101 . . 123.53(10) ?
N5 C41 C4 . . 119.76(10) ?
C101 C41 C4 . . 116.69(9) ?
C41 N5 C51 . . 117.96(9) ?
N5 C51 C6 . . 119.02(10) ?
N5 C51 C91 . . 122.44(10) ?
C6 C51 C91 . . 118.54(10) ?
C7 C6 C51 . . 120.56(11) ?
C7 C6 H6 . . 119.7 ?
C51 C6 H6 . . 119.7 ?
C6 C7 C8 . . 120.68(11) ?
C6 C7 H7 . . 119.7 ?
C8 C7 H7 . . 119.7 ?
C9 C8 C7 . . 120.24(11) ?
C9 C8 H8 . . 119.9 ?
C7 C8 H8 . . 119.9 ?
C8 C9 C91 . . 120.22(11) ?
C8 C9 H9 . . 119.9 ?
C91 C9 H9 . . 119.9 ?
C10 C91 C9 . . 122.76(11) ?
C10 C91 C51 . . 117.49(10) ?
C9 C91 C51 . . 119.74(10) ?
C101 C10 C91 . . 119.80(10) ?
C101 C10 H10 . . 120.1 ?
C91 C10 H10 . . 120.1 ?
C10 C101 C41 . . 118.67(10) ?
C10 C101 C1 . . 123.78(10) ?
C41 C101 C1 . . 117.52(10) ?
C16 C11 C12 . . 119.29(10) ?
C16 C11 C1 . . 119.87(11) ?
C12 C11 C1 . . 120.75(10) ?
C13 C12 C11 . . 120.04(11) ?
C13 C12 H12 . . 120.0 ?
C11 C12 H12 . . 120.0 ?
C14 C13 C12 . . 120.07(11) ?
C14 C13 H13 . . 120.0 ?
C12 C13 H13 . . 120.0 ?
C15 C14 C13 . . 120.13(11) ?
C15 C14 H14 . . 119.9 ?
C13 C14 H14 . . 119.9 ?
C14 C15 C16 . . 119.89(11) ?
C14 C15 H15 . . 120.1 ?
C16 C15 H15 . . 120.1 ?
C15 C16 C11 . . 120.55(11) ?
C15 C16 H16 . . 119.7 ?
C11 C16 H16 . . 119.7 ?
C22 C21 C26 . . 118.52(10) ?
C22 C21 C3 . . 120.23(10) ?
C26 C21 C3 . . 121.23(10) ?
C23 C22 C21 . . 121.02(11) ?
C23 C22 H22 . . 119.5 ?
C21 C22 H22 . . 119.5 ?
C24 C23 C22 . . 120.00(11) ?
C24 C23 H23 . . 120.0 ?
C22 C23 H23 . . 120.0 ?
C23 C24 C25 . . 119.51(11) ?
C23 C24 H24 . . 120.2 ?
C25 C24 H24 . . 120.2 ?
C24 C25 C26 . . 120.43(11) ?
C24 C25 H25 . . 119.8 ?
C26 C25 H25 . . 119.8 ?
C25 C26 C21 . . 120.52(11) ?
C25 C26 H26 . . 119.7 ?
C21 C26 H26 . . 119.7 ?

loop_
_geom_bond_atom_site_label_1
_geom_bond_atom_site_label_2
_geom_bond_site_symmetry_2
_geom_bond_distance
_geom_bond_publ_flag
C1 N2 . 1.2868(15) ?
C1 C101 . 1.4862(16) ?
C1 C11 . 1.4936(16) ?
N2 C3 . 1.4769(14) ?
C3 C21 . 1.5128(15) ?
C3 C4 . 1.5369(15) ?
C3 H3 . 1.00 ?
C4 C41 . 1.5073(15) ?
C4 H41 . 0.99 ?
C4 H42 . 0.99 ?
C41 N5 . 1.3152(14) ?
C41 C101 . 1.4293(15) ?
N5 C51 . 1.3764(14) ?
C51 C6 . 1.4146(16) ?
C51 C91 . 1.4233(16) ?
C6 C7 . 1.3717(17) ?
C6 H6 . 0.95 ?
C7 C8 . 1.4132(17) ?
C7 H7 . 0.95 ?
C8 C9 . 1.3679(17) ?
C8 H8 . 0.95 ?
C9 C91 . 1.4168(16) ?
C9 H9 . 0.95 ?
C91 C10 . 1.4126(16) ?
C10 C101 . 1.3688(16) ?
C10 H10 . 0.95 ?
C11 C16 . 1.3938(16) ?
C11 C12 . 1.3969(16) ?
C12 C13 . 1.3920(16) ?
C12 H12 . 0.95 ?
C13 C14 . 1.3884(18) ?
C13 H13 . 0.95 ?
C14 C15 . 1.3873(19) ?
C14 H14 . 0.95 ?
C15 C16 . 1.3875(17) ?
C15 H15 . 0.95 ?
C16 H16 . 0.95 ?
C21 C22 . 1.3925(16) ?
C21 C26 . 1.3962(16) ?
C22 C23 . 1.3901(17) ?
C22 H22 . 0.95 ?
C23 C24 . 1.3874(17) ?
C23 H23 . 0.95 ?
C24 C25 . 1.3887(18) ?
C24 H24 . 0.95 ?
C25 C26 . 1.3891(17) ?
C25 H25 . 0.95 ?
C26 H26 . 0.95 ?

loop_
_geom_torsion_atom_site_label_1
_geom_torsion_atom_site_label_2
_geom_torsion_atom_site_label_3
_geom_torsion_atom_site_label_4
_geom_torsion_site_symmetry_1
_geom_torsion_site_symmetry_2
_geom_torsion_site_symmetry_3
_geom_torsion_site_symmetry_4
_geom_torsion
_geom_torsion_publ_flag
C101 C1 N2 C3 . . . . 3.86(17) ?
C11 C1 N2 C3 . . . . -179.16(10) ?
C1 N2 C3 C21 . . . . -166.72(10) ?
C1 N2 C3 C4 . . . . -41.79(14) ?
N2 C3 C4 C41 . . . . 55.03(12) ?
C21 C3 C4 C41 . . . . 178.98(9) ?
C3 C4 C41 N5 . . . . 146.44(10) ?
C3 C4 C41 C101 . . . . -32.39(13) ?
C101 C41 N5 C51 . . . . 2.88(16) ?
C4 C41 N5 C51 . . . . -175.87(9) ?
C41 N5 C51 C6 . . . . 179.30(10) ?
C41 N5 C51 C91 . . . . 0.11(15) ?
N5 C51 C6 C7 . . . . -179.86(10) ?
C91 C51 C6 C7 . . . . -0.64(16) ?
C51 C6 C7 C8 . . . . 0.24(17) ?
C6 C7 C8 C9 . . . . 0.89(18) ?
C7 C8 C9 C91 . . . . -1.58(17) ?
C8 C9 C91 C10 . . . . -177.57(11) ?
C8 C9 C91 C51 . . . . 1.16(17) ?
N5 C51 C91 C10 . . . . -2.06(16) ?
C6 C51 C91 C10 . . . . 178.75(10) ?
N5 C51 C91 C9 . . . . 179.14(10) ?
C6 C51 C91 C9 . . . . -0.05(16) ?
C9 C91 C10 C101 . . . . 179.82(10) ?
C51 C91 C10 C101 . . . . 1.06(16) ?
C91 C10 C101 C41 . . . . 1.65(16) ?
C91 C10 C101 C1 . . . . 179.53(10) ?
N5 C41 C101 C10 . . . . -3.83(17) ?
C4 C41 C101 C10 . . . . 174.95(10) ?
N5 C41 C101 C1 . . . . 178.16(10) ?
C4 C41 C101 C1 . . . . -3.06(15) ?
N2 C1 C101 C10 . . . . -157.63(12) ?
C11 C1 C101 C10 . . . . 25.41(17) ?
N2 C1 C101 C41 . . . . 20.27(17) ?
C11 C1 C101 C41 . . . . -156.69(10) ?
N2 C1 C11 C16 . . . . 41.15(16) ?
C101 C1 C11 C16 . . . . -141.71(11) ?
N2 C1 C11 C12 . . . . -135.55(12) ?
C101 C1 C11 C12 . . . . 41.59(16) ?
C16 C11 C12 C13 . . . . -0.41(16) ?
C1 C11 C12 C13 . . . . 176.31(10) ?
C11 C12 C13 C14 . . . . 1.41(17) ?
C12 C13 C14 C15 . . . . -1.41(17) ?
C13 C14 C15 C16 . . . . 0.39(18) ?
C14 C15 C16 C11 . . . . 0.61(18) ?
C12 C11 C16 C15 . . . . -0.60(17) ?
C1 C11 C16 C15 . . . . -177.35(11) ?
N2 C3 C21 C22 . . . . -139.22(10) ?
C4 C3 C21 C22 . . . . 96.01(12) ?
N2 C3 C21 C26 . . . . 42.74(13) ?
C4 C3 C21 C26 . . . . -82.02(12) ?
C26 C21 C22 C23 . . . . 0.20(16) ?
C3 C21 C22 C23 . . . . -177.89(10) ?
C21 C22 C23 C24 . . . . 0.03(17) ?
C22 C23 C24 C25 . . . . 0.09(17) ?
C23 C24 C25 C26 . . . . -0.43(17) ?
C24 C25 C26 C21 . . . . 0.66(17) ?
C22 C21 C26 C25 . . . . -0.54(16) ?
C3 C21 C26 C25 . . . . 177.53(10) ?
